data_2311303
loop_
_publ_author_name
'Prasad, N. L.'
'Krishnamurthy, M. S.'
'Begum, Noor Shahina'

_publ_section_title
;
 Crystal structure of
 2-acetyl-5-(3,4-di-meth-oxy-phen-yl)-6-eth-oxy-carbonyl-3,7-dimethyl-5H-thia-zolo[3,2-a]pyrimidin-8-ium
 chloride.
;
_journal_coeditor_code HB7484
_journal_issue 'Pt 10'
_journal_name_full 'Acta crystallographica. Section E, Crystallographic communications'
_journal_page_first o764
_journal_page_last 5
_journal_paper_doi 10.1107/S2056989015016229
_journal_volume 71
_journal_year 2015
_chemical_formula_iupac 'C21 H25 N2 O5 S+, Cl-'
_chemical_formula_moiety 'C21 H25 N2 O5 S+, Cl-'
_chemical_formula_sum 'C21 H25 Cl N2 O5 S'
_chemical_formula_weight 452.94
_chemical_name_systematic
'2-Acetyl-5-(3,4-dimethoxyphenyl)-6-ethoxycarbonyl-3,7-dimethyl-5<i>H</i>-thiazolo[3,2-<i>a</i>]pyrimidin-8-ium chloride'
_space_group_IT_number 2
_space_group_name_Hall '-P 1'
_space_group_name_H-M_alt 'P -1'
_symmetry_cell_setting triclinic
_symmetry_space_group_name_Hall '-P 1'
_symmetry_space_group_name_H-M 'P -1'
_atom_sites_solution_hydrogens geom
_atom_sites_solution_primary direct
_atom_sites_solution_secondary difmap
_audit_creation_method SHELXL-97
_cell_angle_alpha 80.827(2)
_cell_angle_beta 83.999(2)
_cell_angle_gamma 86.071(2)
_cell_formula_units_Z 4
_cell_length_a 9.9000(6)
_cell_length_b 11.8563(7)
_cell_length_c 19.0377(11)
_cell_measurement_reflns_used 7693
_cell_measurement_temperature 100(2)
_cell_measurement_theta_max 25.00
_cell_measurement_theta_min 2.07
_cell_volume 2190.9(2)
_computing_cell_refinement
;
SAINT-Plus (Bruker, 1998)
;
_computing_data_collection
;
SMART (Bruker, 1998)
;
_computing_data_reduction
;
SAINT-Plus (Bruker, 1998)
;
_computing_molecular_graphics
;
ORTEP-3 for Windows (Farrugia, 2012) and CAMERON (Watkin <i>et al.</i>,
1996)
;
_computing_publication_material
;
WinGX (Farrugia, 2012)
;
_computing_structure_refinement
;
SHELXL97 (Sheldrick, 2008)
;
_computing_structure_solution
;
SHELXS97 (Sheldrick, 2008)
;
_diffrn_ambient_temperature 100(2)
_diffrn_measured_fraction_theta_full 0.998
_diffrn_measured_fraction_theta_max 0.998
_diffrn_measurement_device_type 'Bruker SMART APEX CCD'
_diffrn_measurement_method '\w scans'
_diffrn_radiation_monochromator graphite
_diffrn_radiation_source 'fine-focus sealed tube'
_diffrn_radiation_type MoK\a
_diffrn_radiation_wavelength 0.71073
_diffrn_reflns_av_R_equivalents 0.0767
_diffrn_reflns_av_sigmaI/netI 0.1025
_diffrn_reflns_limit_h_max 11
_diffrn_reflns_limit_h_min -11
_diffrn_reflns_limit_k_max 14
_diffrn_reflns_limit_k_min -14
_diffrn_reflns_limit_l_max 22
_diffrn_reflns_limit_l_min -22
_diffrn_reflns_number 26782
_diffrn_reflns_theta_full 25.00
_diffrn_reflns_theta_max 25.00
_diffrn_reflns_theta_min 2.07
_exptl_absorpt_coefficient_mu 0.305
_exptl_absorpt_correction_T_max 0.9529
_exptl_absorpt_correction_T_min 0.9472
_exptl_absorpt_correction_type multi-scan
_exptl_absorpt_process_details
;
(SADABS; Bruker, 1998)
;
_exptl_crystal_colour colorless
_exptl_crystal_density_diffrn 1.373
_exptl_crystal_density_method 'not measured'
_exptl_crystal_description block
_exptl_crystal_F_000 952
_exptl_crystal_size_max 0.40
_exptl_crystal_size_mid 0.35
_exptl_crystal_size_min 0.30
_refine_diff_density_max 0.463
_refine_diff_density_min -0.392
_refine_ls_extinction_method none
_refine_ls_goodness_of_fit_ref 0.966
_refine_ls_hydrogen_treatment constr
_refine_ls_matrix_type full
_refine_ls_number_parameters 565
_refine_ls_number_reflns 7693
_refine_ls_number_restraints 0
_refine_ls_restrained_S_all 0.966
_refine_ls_R_factor_all 0.1211
_refine_ls_R_factor_gt 0.0547
_refine_ls_shift/su_max 0.001
_refine_ls_shift/su_mean 0.000
_refine_ls_structure_factor_coef Fsqd
_refine_ls_weighting_details 'calc w=1/[\s^2^(Fo^2^)+(0.0651P)^2^] where P=(Fo^2^+2Fc^2^)/3'
_refine_ls_weighting_scheme calc
_refine_ls_wR_factor_gt 0.1127
_refine_ls_wR_factor_ref 0.1339
_reflns_number_gt 4545
_reflns_number_total 7693
_reflns_threshold_expression I>2\s(I)
_cod_data_source_file hb7484sup1.cif
_cod_data_source_block I
_cod_database_code 2311303

loop_
_symmetry_equiv_pos_as_xyz
'x, y, z'
'-x, -y, -z'

loop_
_atom_site_type_symbol
_atom_site_label
_atom_site_fract_x
_atom_site_fract_y
_atom_site_fract_z
_atom_site_U_iso_or_equiv
_atom_site_adp_type
_atom_site_calc_flag
_atom_site_refinement_flags
_atom_site_occupancy
_atom_site_symmetry_multiplicity
_atom_site_disorder_assembly
_atom_site_disorder_group
S S1A 0.55372(9) 0.82102(7) 0.06988(5) 0.0231(2) Uani d . 1 1 . .
S S1B 1.58661(9) 0.56682(7) 0.41046(5) 0.0236(2) Uani d . 1 1 . .
Cl Cl1A 0.26054(8) 0.98395(7) 0.07281(4) 0.0258(2) Uani d . 1 1 . .
O O3B 1.1844(2) 0.61890(18) 0.07522(11) 0.0219(6) Uani d . 1 1 . .
O O3A 0.9580(2) 0.78589(18) 0.40798(11) 0.0233(6) Uani d . 1 1 . .
N N1A 0.5318(3) 1.0231(2) 0.11824(14) 0.0216(7) Uani d . 1 1 . .
H H1A 0.4428 1.0205 0.1199 0.026 Uiso calc R 1 1 . .
N N2A 0.7460(3) 0.9302(2) 0.10151(13) 0.0183(7) Uani d . 1 1 . .
O O4A 1.1459(2) 0.82817(19) 0.30585(12) 0.0274(6) Uani d . 1 1 . .
O O4B 0.9931(2) 0.58909(18) 0.17602(11) 0.0248(6) Uani d . 1 1 . .
O O2A 0.9189(2) 1.20032(18) 0.15574(12) 0.0255(6) Uani d . 1 1 . .
N N2B 1.3831(3) 0.4659(2) 0.38338(13) 0.0183(6) Uani d . 1 1 . .
C C11A 0.7792(3) 0.8628(3) 0.33236(17) 0.0200(8) Uani d . 1 1 . .
H H11A 0.7091 0.8437 0.3696 0.024 Uiso calc R 1 1 . .
O O5A 0.6313(2) 0.61710(19) 0.01754(13) 0.0312(6) Uani d . 1 1 . .
N N1B 1.5897(3) 0.3652(2) 0.36194(14) 0.0243(7) Uani d . 1 1 . .
H H1B 1.6789 0.3658 0.3554 0.029 Uiso calc R 1 1 . .
C C9A 0.8485(3) 0.9473(3) 0.21133(16) 0.0165(8) Uani d . 1 1 . .
O O5B 1.5264(2) 0.7675(2) 0.46921(13) 0.0330(6) Uani d . 1 1 . .
C C14A 0.9846(3) 0.9182(3) 0.22318(17) 0.0192(8) Uani d . 1 1 . .
H H14A 1.0548 0.9376 0.1861 0.023 Uiso calc R 1 1 . .
O O1A 0.7242(2) 1.2983(2) 0.18268(13) 0.0312(6) Uani d . 1 1 . .
C C11B 1.3560(3) 0.5287(3) 0.15165(17) 0.0211(8) Uani d . 1 1 . .
H H11B 1.4278 0.5424 0.1146 0.025 Uiso calc R 1 1 . .
C C13B 1.1196(3) 0.5473(3) 0.19403(17) 0.0188(8) Uani d . 1 1 . .
C C10A 0.7475(3) 0.9186(3) 0.26544(17) 0.0200(8) Uani d . 1 1 . .
H H10A 0.6550 0.9371 0.2571 0.024 Uiso calc R 1 1 . .
C C2B 1.5186(3) 0.4558(3) 0.38183(17) 0.0220(8) Uani d . 1 1 . .
C C17B 1.3250(3) 0.5635(3) 0.40926(16) 0.0197(8) Uani d . 1 1 . .
C C5A 0.8131(3) 1.0096(3) 0.13895(17) 0.0174(8) Uani d . 1 1 . .
H H5A 0.8993 1.0330 0.1097 0.021 Uiso calc R 1 1 . .
C C9B 1.2801(3) 0.4514(3) 0.27319(17) 0.0181(8) Uani d . 1 1 . .
C C19B 1.4225(3) 0.6284(3) 0.42452(17) 0.0204(8) Uani d . 1 1 . .
C C6A 0.7208(3) 1.1153(3) 0.14404(16) 0.0185(8) Uani d . 1 1 . .
C C2A 0.6109(3) 0.9356(3) 0.09945(16) 0.0185(8) Uani d . 1 1 . .
C C21B 1.2888(3) 0.8079(3) 0.46114(18) 0.0283(9) Uani d . 1 1 . .
H H21A 1.2298 0.7711 0.5017 0.042 Uiso calc R 1 1 . .
H H21B 1.2430 0.8144 0.4174 0.042 Uiso calc R 1 1 . .
H H21C 1.3081 0.8844 0.4695 0.042 Uiso calc R 1 1 . .
C C14B 1.1472(3) 0.4909(3) 0.26048(17) 0.0196(8) Uani d . 1 1 . .
H H14B 1.0757 0.4789 0.2978 0.024 Uiso calc R 1 1 . .
C C12A 0.9138(3) 0.8359(3) 0.34386(17) 0.0197(8) Uani d . 1 1 . .
C C13A 1.0166(3) 0.8614(3) 0.28869(17) 0.0184(8) Uani d . 1 1 . .
C C12B 1.2245(3) 0.5658(3) 0.13895(17) 0.0178(8) Uani d . 1 1 . .
C C17A 0.8121(3) 0.8373(3) 0.07323(17) 0.0197(8) Uani d . 1 1 . .
C C20A 0.7354(4) 0.6582(3) 0.02851(17) 0.0237(8) Uani d . 1 1 . .
C C7A 0.5872(3) 1.1187(3) 0.13521(17) 0.0200(8) Uani d . 1 1 . .
C C10B 1.3838(3) 0.4711(3) 0.21867(17) 0.0220(8) Uani d . 1 1 . .
H H10B 1.4745 0.4452 0.2270 0.026 Uiso calc R 1 1 . .
C C5B 1.3078(3) 0.3898(3) 0.34687(17) 0.0204(8) Uani d . 1 1 . .
H H5B 1.2187 0.3740 0.3755 0.025 Uiso calc R 1 1 . .
C C20B 1.4185(4) 0.7379(3) 0.45335(17) 0.0257(9) Uani d . 1 1 . .
C C3A 0.7829(3) 1.2151(3) 0.16276(17) 0.0202(8) Uani d . 1 1 . .
C C6B 1.3908(4) 0.2779(3) 0.34601(17) 0.0218(8) Uani d . 1 1 . .
C C7B 1.5250(4) 0.2687(3) 0.35115(17) 0.0252(9) Uani d . 1 1 . .
C C1A 0.4850(3) 1.2162(3) 0.14002(19) 0.0277(9) Uani d . 1 1 . .
H H1A1 0.4466 1.2143 0.1897 0.042 Uiso calc R 1 1 . .
H H1A2 0.4122 1.2100 0.1100 0.042 Uiso calc R 1 1 . .
H H1A3 0.5291 1.2885 0.1235 0.042 Uiso calc R 1 1 . .
C C19A 0.7212(3) 0.7669(3) 0.05676(17) 0.0210(8) Uani d . 1 1 . .
C C16B 0.8851(3) 0.5858(3) 0.23198(18) 0.0323(10) Uani d . 1 1 . .
H H16A 0.8678 0.5061 0.2517 0.048 Uiso calc R 1 1 . .
H H16B 0.8027 0.6239 0.2129 0.048 Uiso calc R 1 1 . .
H H16C 0.9106 0.6253 0.2697 0.048 Uiso calc R 1 1 . .
C C18A 0.9630(3) 0.8299(3) 0.06129(17) 0.0222(8) Uani d . 1 1 . .
H H18A 0.9998 0.7761 0.1001 0.033 Uiso calc R 1 1 . .
H H18B 0.9977 0.9056 0.0603 0.033 Uiso calc R 1 1 . .
H H18C 0.9908 0.8030 0.0156 0.033 Uiso calc R 1 1 . .
C C15B 1.2870(3) 0.6565(3) 0.01999(18) 0.0291(9) Uani d . 1 1 . .
H H15A 1.3409 0.7123 0.0359 0.044 Uiso calc R 1 1 . .
H H15B 1.2443 0.6921 -0.0229 0.044 Uiso calc R 1 1 . .
H H15C 1.3464 0.5908 0.0089 0.044 Uiso calc R 1 1 . .
C C1B 1.6186(4) 0.1652(3) 0.34882(19) 0.0339(10) Uani d . 1 1 . .
H H1B1 1.5867 0.1038 0.3864 0.051 Uiso calc R 1 1 . .
H H1B2 1.7105 0.1836 0.3565 0.051 Uiso calc R 1 1 . .
H H1B3 1.6202 0.1403 0.3021 0.051 Uiso calc R 1 1 . .
C C18B 1.1749(3) 0.5825(3) 0.41897(18) 0.0243(9) Uani d . 1 1 . .
H H18D 1.1493 0.6179 0.4620 0.036 Uiso calc R 1 1 . .
H H18E 1.1323 0.5091 0.4242 0.036 Uiso calc R 1 1 . .
H H18F 1.1439 0.6332 0.3772 0.036 Uiso calc R 1 1 . .
C C15A 0.8599(4) 0.7449(3) 0.46416(18) 0.0349(10) Uani d . 1 1 . .
H H15D 0.7958 0.8080 0.4749 0.052 Uiso calc R 1 1 . .
H H15E 0.9056 0.7135 0.5068 0.052 Uiso calc R 1 1 . .
H H15F 0.8105 0.6849 0.4496 0.052 Uiso calc R 1 1 . .
O O2B 1.1810(3) 0.1986(2) 0.35168(14) 0.0473(8) Uani d . 1 1 B .
O O1B 1.3641(3) 0.0864(2) 0.32700(16) 0.0561(9) Uani d . 1 1 . .
C C16A 1.2520(3) 0.8421(3) 0.24971(19) 0.0390(11) Uani d . 1 1 . .
H H16D 1.2328 0.8007 0.2116 0.058 Uiso calc R 1 1 . .
H H16E 1.3383 0.8118 0.2680 0.058 Uiso calc R 1 1 . .
H H16F 1.2584 0.9236 0.2307 0.058 Uiso calc R 1 1 . .
C C21A 0.8716(3) 0.6000(3) 0.01681(19) 0.0322(10) Uani d . 1 1 . .
H H21D 0.8623 0.5290 -0.0020 0.048 Uiso calc R 1 1 . .
H H21E 0.9125 0.5824 0.0622 0.048 Uiso calc R 1 1 . .
H H21F 0.9298 0.6504 -0.0176 0.048 Uiso calc R 1 1 . .
C C8A 0.9939(3) 1.2897(3) 0.17477(19) 0.0288(9) Uani d . 1 1 . .
H H8A1 0.9670 1.3005 0.2249 0.035 Uiso calc R 1 1 . .
H H8A2 0.9765 1.3631 0.1432 0.035 Uiso calc R 1 1 . .
C C4A 1.1415(3) 1.2505(3) 0.16523(19) 0.0299(9) Uani d . 1 1 . .
H H4A1 1.1584 1.1814 0.1996 0.045 Uiso calc R 1 1 . .
H H4A2 1.1980 1.3110 0.1734 0.045 Uiso calc R 1 1 . .
H H4A3 1.1642 1.2336 0.1165 0.045 Uiso calc R 1 1 . .
C C3B 1.3152(4) 0.1763(3) 0.34012(19) 0.0322(10) Uani d . 1 1 . .
C C8B 1.0940(5) 0.1052(4) 0.3517(3) 0.0723(16) Uani d . 1 1 . .
H H8B1 1.0246 0.1296 0.3178 0.087 Uiso calc R 1 1 A 1
H H8B2 1.1491 0.0396 0.3356 0.087 Uiso calc R 1 1 A 1
C C4B 1.0291(12) 0.0708(9) 0.4207(6) 0.053(3) Uani d P 0.72(2) 1 B 1
H H4B1 0.9833 0.1376 0.4390 0.080 Uiso calc PR 0.72(2) 1 B 1
H H4B2 1.0969 0.0359 0.4527 0.080 Uiso calc PR 0.72(2) 1 B 1
H H4B3 0.9619 0.0149 0.4182 0.080 Uiso calc PR 0.72(2) 1 B 1
C C4B' 0.975(2) 0.1130(18) 0.3817(19) 0.045(8) Uani d P 0.28(2) 1 B 2
H H4B4 0.9286 0.0432 0.3801 0.068 Uiso calc PR 0.28(2) 1 B 2
H H4B5 0.9250 0.1790 0.3567 0.068 Uiso calc PR 0.28(2) 1 B 2
H H4B6 0.9785 0.1231 0.4315 0.068 Uiso calc PR 0.28(2) 1 B 2
Cl Cl1B 0.87338(9) 0.39271(8) 0.39496(5) 0.0349(3) Uani d . 1 1 . .

loop_
_atom_site_aniso_label
_atom_site_aniso_U_11
_atom_site_aniso_U_22
_atom_site_aniso_U_33
_atom_site_aniso_U_12
_atom_site_aniso_U_13
_atom_site_aniso_U_23
S1A 0.0175(5) 0.0254(5) 0.0285(5) -0.0026(4) -0.0046(4) -0.0088(4)
S1B 0.0202(5) 0.0268(5) 0.0254(5) -0.0032(4) -0.0064(4) -0.0050(4)
Cl1A 0.0188(5) 0.0344(6) 0.0240(5) -0.0049(4) -0.0049(4) -0.0001(4)
O3B 0.0190(13) 0.0284(14) 0.0164(13) -0.0025(11) 0.0002(11) 0.0012(11)
O3A 0.0181(13) 0.0334(15) 0.0160(13) -0.0020(11) -0.0025(11) 0.0039(11)
N1A 0.0111(15) 0.0268(18) 0.0286(17) 0.0015(13) -0.0022(13) -0.0096(14)
N2A 0.0165(16) 0.0194(16) 0.0196(16) 0.0015(13) -0.0049(13) -0.0035(13)
O4A 0.0138(13) 0.0422(16) 0.0225(14) 0.0025(11) -0.0031(12) 0.0056(11)
O4B 0.0176(14) 0.0328(15) 0.0211(13) 0.0024(11) -0.0013(11) 0.0027(11)
O2A 0.0155(13) 0.0244(14) 0.0400(15) -0.0045(10) -0.0040(12) -0.0127(11)
N2B 0.0184(17) 0.0186(17) 0.0177(16) -0.0011(13) -0.0037(13) -0.0009(13)
C11A 0.020(2) 0.024(2) 0.0153(19) -0.0058(16) 0.0018(16) -0.0019(15)
O5A 0.0253(15) 0.0298(15) 0.0424(16) -0.0015(12) -0.0096(13) -0.0130(12)
N1B 0.0200(17) 0.0266(18) 0.0275(17) -0.0002(14) -0.0050(14) -0.0064(14)
C9A 0.0164(19) 0.0173(19) 0.0161(19) -0.0024(15) -0.0009(16) -0.0036(15)
O5B 0.0264(15) 0.0367(16) 0.0397(16) -0.0065(12) -0.0062(13) -0.0135(13)
C14A 0.0156(19) 0.022(2) 0.020(2) -0.0028(15) -0.0014(16) -0.0027(16)
O1A 0.0237(14) 0.0276(16) 0.0455(17) 0.0033(12) -0.0050(13) -0.0161(13)
C11B 0.022(2) 0.023(2) 0.018(2) -0.0075(16) 0.0024(16) -0.0017(16)
C13B 0.018(2) 0.018(2) 0.021(2) -0.0011(15) -0.0058(17) -0.0037(15)
C10A 0.0190(19) 0.021(2) 0.022(2) 0.0003(15) -0.0073(17) -0.0043(16)
C2B 0.020(2) 0.028(2) 0.018(2) 0.0010(17) -0.0063(17) -0.0013(16)
C17B 0.025(2) 0.021(2) 0.0122(18) -0.0003(16) -0.0020(16) 0.0006(15)
C5A 0.0119(18) 0.020(2) 0.0215(19) -0.0001(15) -0.0024(16) -0.0062(15)
C9B 0.021(2) 0.019(2) 0.0145(19) -0.0051(15) -0.0007(16) -0.0014(15)
C19B 0.019(2) 0.025(2) 0.0164(19) -0.0001(16) -0.0058(16) -0.0009(16)
C6A 0.023(2) 0.018(2) 0.0150(18) -0.0010(15) -0.0026(16) -0.0019(15)
C2A 0.018(2) 0.025(2) 0.0139(19) -0.0012(16) -0.0033(16) -0.0035(15)
C21B 0.031(2) 0.028(2) 0.026(2) 0.0024(18) -0.0024(18) -0.0051(17)
C14B 0.018(2) 0.022(2) 0.019(2) -0.0057(15) 0.0015(16) -0.0055(16)
C12A 0.024(2) 0.019(2) 0.017(2) -0.0028(15) -0.0078(17) -0.0004(15)
C13A 0.0152(19) 0.019(2) 0.020(2) 0.0012(15) -0.0021(17) -0.0009(15)
C12B 0.025(2) 0.0124(19) 0.017(2) -0.0024(15) -0.0081(17) -0.0011(15)
C17A 0.0191(19) 0.020(2) 0.0196(19) 0.0037(16) -0.0041(16) -0.0025(16)
C20A 0.026(2) 0.026(2) 0.020(2) -0.0009(17) -0.0056(17) -0.0050(16)
C7A 0.024(2) 0.018(2) 0.0186(19) -0.0032(16) -0.0040(17) -0.0020(15)
C10B 0.018(2) 0.025(2) 0.025(2) -0.0026(16) -0.0078(17) -0.0042(16)
C5B 0.021(2) 0.021(2) 0.019(2) -0.0047(16) -0.0042(16) -0.0015(15)
C20B 0.033(2) 0.029(2) 0.014(2) -0.0074(18) 0.0012(18) 0.0004(16)
C3A 0.020(2) 0.022(2) 0.0182(19) 0.0014(16) -0.0044(17) -0.0012(16)
C6B 0.031(2) 0.021(2) 0.0134(19) -0.0059(17) -0.0053(17) -0.0001(15)
C7B 0.035(2) 0.026(2) 0.0145(19) 0.0016(18) -0.0071(17) -0.0030(16)
C1A 0.022(2) 0.028(2) 0.035(2) 0.0023(17) -0.0065(18) -0.0086(18)
C19A 0.020(2) 0.024(2) 0.020(2) -0.0003(16) -0.0057(16) -0.0027(16)
C16B 0.021(2) 0.047(3) 0.028(2) 0.0037(18) 0.0008(19) -0.0043(19)
C18A 0.0162(19) 0.026(2) 0.025(2) 0.0006(15) -0.0026(16) -0.0060(16)
C15B 0.031(2) 0.035(2) 0.021(2) -0.0071(18) -0.0069(18) 0.0009(17)
C1B 0.041(2) 0.029(2) 0.032(2) 0.0058(19) -0.011(2) -0.0054(18)
C18B 0.021(2) 0.029(2) 0.025(2) 0.0015(16) -0.0047(17) -0.0079(17)
C15A 0.030(2) 0.053(3) 0.018(2) -0.010(2) -0.0044(19) 0.0081(18)
O2B 0.0406(18) 0.0509(19) 0.057(2) -0.0283(15) 0.0087(15) -0.0242(15)
O1B 0.062(2) 0.0254(18) 0.086(2) -0.0040(15) -0.0212(18) -0.0155(16)
C16A 0.016(2) 0.062(3) 0.031(2) 0.0072(19) -0.0007(19) 0.010(2)
C21A 0.031(2) 0.032(2) 0.040(2) 0.0078(18) -0.015(2) -0.0190(19)
C8A 0.027(2) 0.025(2) 0.038(2) -0.0073(17) -0.0041(19) -0.0133(18)
C4A 0.022(2) 0.029(2) 0.041(2) -0.0012(17) -0.0060(19) -0.0137(18)
C3B 0.048(3) 0.028(3) 0.021(2) -0.010(2) -0.009(2) 0.0003(18)
C8B 0.071(4) 0.080(4) 0.078(4) -0.057(3) 0.011(3) -0.040(3)
C4B 0.055(6) 0.031(5) 0.072(7) -0.016(4) 0.007(5) -0.008(4)
C4B' 0.034(12) 0.013(10) 0.09(2) -0.003(8) -0.003(12) -0.013(10)
Cl1B 0.0262(5) 0.0494(7) 0.0274(5) -0.0088(5) -0.0059(4) 0.0044(5)

loop_
_atom_type_symbol
_atom_type_description
_atom_type_scat_dispersion_real
_atom_type_scat_dispersion_imag
_atom_type_scat_source
C C 0.0033 0.0016 'International Tables Vol C Tables 4.2.6.8 and 6.1.1.4'
H H 0.0000 0.0000 'International Tables Vol C Tables 4.2.6.8 and 6.1.1.4'
Cl Cl 0.1484 0.1585 'International Tables Vol C Tables 4.2.6.8 and 6.1.1.4'
N N 0.0061 0.0033 'International Tables Vol C Tables 4.2.6.8 and 6.1.1.4'
O O 0.0106 0.0060 'International Tables Vol C Tables 4.2.6.8 and 6.1.1.4'
S S 0.1246 0.1234 'International Tables Vol C Tables 4.2.6.8 and 6.1.1.4'

loop_
_geom_angle_atom_site_label_1
_geom_angle_atom_site_label_2
_geom_angle_atom_site_label_3
_geom_angle
C2A S1A C19A 89.49(15)
C2B S1B C19B 88.95(16)
C12B O3B C15B 118.0(2)
C12A O3A C15A 118.4(3)
C2A N1A C7A 121.1(3)
C2A N1A H1A 119.5
C7A N1A H1A 119.5
C2A N2A C17A 113.5(3)
C2A N2A C5A 121.4(3)
C17A N2A C5A 124.7(3)
C13A O4A C16A 117.1(3)
C13B O4B C16B 117.6(3)
C3A O2A C8A 116.4(3)
C2B N2B C17B 113.9(3)
C2B N2B C5B 120.8(3)
C17B N2B C5B 124.2(3)
C12A C11A C10A 119.2(3)
C12A C11A H11A 120.4
C10A C11A H11A 120.4
C2B N1B C7B 121.2(3)
C2B N1B H1B 119.4
C7B N1B H1B 119.4
C10A C9A C14A 119.6(3)
C10A C9A C5A 120.4(3)
C14A C9A C5A 119.9(3)
C13A C14A C9A 119.9(3)
C13A C14A H14A 120.0
C9A C14A H14A 120.0
C12B C11B C10B 120.1(3)
C12B C11B H11B 120.0
C10B C11B H11B 120.0
O4B C13B C14B 124.8(3)
O4B C13B C12B 115.0(3)
C14B C13B C12B 120.2(3)
C9A C10A C11A 120.8(3)
C9A C10A H10A 119.6
C11A C10A H10A 119.6
N1B C2B N2B 121.8(3)
N1B C2B S1B 124.8(3)
N2B C2B S1B 113.4(2)
C19B C17B N2B 110.8(3)
C19B C17B C18B 128.9(3)
N2B C17B C18B 120.3(3)
N2A C5A C6A 109.0(2)
N2A C5A C9A 109.4(2)
C6A C5A C9A 113.1(3)
N2A C5A H5A 108.4
C6A C5A H5A 108.4
C9A C5A H5A 108.4
C10B C9B C14B 119.3(3)
C10B C9B C5B 121.5(3)
C14B C9B C5B 119.2(3)
C17B C19B C20B 133.4(3)
C17B C19B S1B 112.9(3)
C20B C19B S1B 113.6(2)
C7A C6A C3A 120.8(3)
C7A C6A C5A 122.6(3)
C3A C6A C5A 116.5(3)
N1A C2A N2A 122.3(3)
N1A C2A S1A 124.5(2)
N2A C2A S1A 113.2(2)
C20B C21B H21A 109.5
C20B C21B H21B 109.5
H21A C21B H21B 109.5
C20B C21B H21C 109.5
H21A C21B H21C 109.5
H21B C21B H21C 109.5
C13B C14B C9B 120.2(3)
C13B C14B H14B 119.9
C9B C14B H14B 119.9
O3A C12A C11A 124.6(3)
O3A C12A C13A 115.0(3)
C11A C12A C13A 120.4(3)
O4A C13A C14A 124.7(3)
O4A C13A C12A 115.2(3)
C14A C13A C12A 120.0(3)
O3B C12B C11B 125.3(3)
O3B C12B C13B 114.9(3)
C11B C12B C13B 119.7(3)
C19A C17A N2A 111.1(3)
C19A C17A C18A 129.0(3)
N2A C17A C18A 119.8(3)
O5A C20A C19A 117.3(3)
O5A C20A C21A 122.3(3)
C19A C20A C21A 120.3(3)
C6A C7A N1A 119.4(3)
C6A C7A C1A 128.0(3)
N1A C7A C1A 112.6(3)
C9B C10B C11B 120.5(3)
C9B C10B H10B 119.8
C11B C10B H10B 119.8
N2B C5B C6B 108.0(3)
N2B C5B C9B 109.2(2)
C6B C5B C9B 113.9(3)
N2B C5B H5B 108.5
C6B C5B H5B 108.5
C9B C5B H5B 108.5
O5B C20B C19B 116.9(3)
O5B C20B C21B 122.5(3)
C19B C20B C21B 120.6(3)
O1A C3A O2A 123.0(3)
O1A C3A C6A 126.9(3)
O2A C3A C6A 110.1(3)
C7B C6B C3B 120.8(3)
C7B C6B C5B 122.6(3)
C3B C6B C5B 116.5(3)
C6B C7B N1B 118.5(3)
C6B C7B C1B 128.0(3)
N1B C7B C1B 113.5(3)
C7A C1A H1A1 109.5
C7A C1A H1A2 109.5
H1A1 C1A H1A2 109.5
C7A C1A H1A3 109.5
H1A1 C1A H1A3 109.5
H1A2 C1A H1A3 109.5
C17A C19A C20A 133.4(3)
C17A C19A S1A 112.3(3)
C20A C19A S1A 114.3(2)
O4B C16B H16A 109.5
O4B C16B H16B 109.5
H16A C16B H16B 109.5
O4B C16B H16C 109.5
H16A C16B H16C 109.5
H16B C16B H16C 109.5
C17A C18A H18A 109.5
C17A C18A H18B 109.5
H18A C18A H18B 109.5
C17A C18A H18C 109.5
H18A C18A H18C 109.5
H18B C18A H18C 109.5
O3B C15B H15A 109.5
O3B C15B H15B 109.5
H15A C15B H15B 109.5
O3B C15B H15C 109.5
H15A C15B H15C 109.5
H15B C15B H15C 109.5
C7B C1B H1B1 109.5
C7B C1B H1B2 109.5
H1B1 C1B H1B2 109.5
C7B C1B H1B3 109.5
H1B1 C1B H1B3 109.5
H1B2 C1B H1B3 109.5
C17B C18B H18D 109.5
C17B C18B H18E 109.5
H18D C18B H18E 109.5
C17B C18B H18F 109.5
H18D C18B H18F 109.5
H18E C18B H18F 109.5
O3A C15A H15D 109.5
O3A C15A H15E 109.5
H15D C15A H15E 109.5
O3A C15A H15F 109.5
H15D C15A H15F 109.5
H15E C15A H15F 109.5
C3B O2B C8B 116.9(3)
O4A C16A H16D 109.5
O4A C16A H16E 109.5
H16D C16A H16E 109.5
O4A C16A H16F 109.5
H16D C16A H16F 109.5
H16E C16A H16F 109.5
C20A C21A H21D 109.5
C20A C21A H21E 109.5
H21D C21A H21E 109.5
C20A C21A H21F 109.5
H21D C21A H21F 109.5
H21E C21A H21F 109.5
O2A C8A C4A 105.8(3)
O2A C8A H8A1 110.6
C4A C8A H8A1 110.6
O2A C8A H8A2 110.6
C4A C8A H8A2 110.6
H8A1 C8A H8A2 108.7
C8A C4A H4A1 109.5
C8A C4A H4A2 109.5
H4A1 C4A H4A2 109.5
C8A C4A H4A3 109.5
H4A1 C4A H4A3 109.5
H4A2 C4A H4A3 109.5
O1B C3B O2B 123.3(4)
O1B C3B C6B 126.1(4)
O2B C3B C6B 110.5(3)
C4B' C8B C4B 43.9(13)
C4B' C8B O2B 117.6(8)
C4B C8B O2B 110.9(4)
C4B' C8B H8B1 66.5
C4B C8B H8B1 109.5
O2B C8B H8B1 109.5
C4B' C8B H8B2 131.7
C4B C8B H8B2 109.5
O2B C8B H8B2 109.5
H8B1 C8B H8B2 108.0
C8B C4B H4B1 109.5
C8B C4B H4B2 109.5
C8B C4B H4B3 109.5
C8B C4B' H4B4 109.5
C8B C4B' H4B5 109.5
H4B4 C4B' H4B5 109.5
C8B C4B' H4B6 109.5
H4B4 C4B' H4B6 109.5
H4B5 C4B' H4B6 109.5

loop_
_geom_bond_atom_site_label_1
_geom_bond_atom_site_label_2
_geom_bond_distance
S1A C2A 1.702(3)
S1A C19A 1.744(3)
S1B C2B 1.706(3)
S1B C19B 1.747(3)
O3B C12B 1.360(3)
O3B C15B 1.423(4)
O3A C12A 1.371(4)
O3A C15A 1.416(4)
N1A C2A 1.330(4)
N1A C7A 1.389(4)
N1A H1A 0.8800
N2A C2A 1.339(4)
N2A C17A 1.396(4)
N2A C5A 1.495(4)
O4A C13A 1.370(4)
O4A C16A 1.417(4)
O4B C13B 1.372(4)
O4B C16B 1.426(4)
O2A C3A 1.341(4)
O2A C8A 1.447(3)
N2B C2B 1.336(4)
N2B C17B 1.395(4)
N2B C5B 1.501(4)
C11A C12A 1.380(4)
C11A C10A 1.395(4)
C11A H11A 0.9500
O5A C20A 1.220(4)
N1B C2B 1.328(4)
N1B C7B 1.401(4)
N1B H1B 0.8800
C9A C10A 1.377(4)
C9A C14A 1.400(4)
C9A C5A 1.520(4)
O5B C20B 1.229(4)
C14A C13A 1.376(4)
C14A H14A 0.9500
O1A C3A 1.204(4)
C11B C12B 1.379(4)
C11B C10B 1.392(4)
C11B H11B 0.9500
C13B C14B 1.378(4)
C13B C12B 1.399(4)
C10A H10A 0.9500
C17B C19B 1.356(4)
C17B C18B 1.485(4)
C5A C6A 1.510(4)
C5A H5A 1.0000
C9B C10B 1.385(4)
C9B C14B 1.399(4)
C9B C5B 1.517(4)
C19B C20B 1.485(4)
C6A C7A 1.347(4)
C6A C3A 1.478(4)
C21B C20B 1.488(4)
C21B H21A 0.9800
C21B H21B 0.9800
C21B H21C 0.9800
C14B H14B 0.9500
C12A C13A 1.396(4)
C17A C19A 1.361(4)
C17A C18A 1.485(4)
C20A C19A 1.466(4)
C20A C21A 1.484(4)
C7A C1A 1.491(4)
C10B H10B 0.9500
C5B C6B 1.514(4)
C5B H5B 1.0000
C6B C7B 1.339(4)
C6B C3B 1.486(5)
C7B C1B 1.490(4)
C1A H1A1 0.9800
C1A H1A2 0.9800
C1A H1A3 0.9800
C16B H16A 0.9800
C16B H16B 0.9800
C16B H16C 0.9800
C18A H18A 0.9800
C18A H18B 0.9800
C18A H18C 0.9800
C15B H15A 0.9800
C15B H15B 0.9800
C15B H15C 0.9800
C1B H1B1 0.9800
C1B H1B2 0.9800
C1B H1B3 0.9800
C18B H18D 0.9800
C18B H18E 0.9800
C18B H18F 0.9800
C15A H15D 0.9800
C15A H15E 0.9800
C15A H15F 0.9800
O2B C3B 1.339(4)
O2B C8B 1.449(4)
O1B C3B 1.192(4)
C16A H16D 0.9800
C16A H16E 0.9800
C16A H16F 0.9800
C21A H21D 0.9800
C21A H21E 0.9800
C21A H21F 0.9800
C8A C4A 1.504(4)
C8A H8A1 0.9900
C8A H8A2 0.9900
C4A H4A1 0.9800
C4A H4A2 0.9800
C4A H4A3 0.9800
C8B C4B' 1.259(16)
C8B C4B 1.411(9)
C8B H8B1 0.9900
C8B H8B2 0.9900
C4B H4B1 0.9800
C4B H4B2 0.9800
C4B H4B3 0.9800
C4B' H4B4 0.9800
C4B' H4B5 0.9800
C4B' H4B6 0.9800

loop_
_geom_hbond_atom_site_label_D
_geom_hbond_atom_site_label_H
_geom_hbond_atom_site_label_A
_geom_hbond_site_symmetry_A
_geom_hbond_distance_DH
_geom_hbond_distance_HA
_geom_hbond_distance_DA
_geom_hbond_angle_DHA
N1A H1A Cl1A 1_555 0.88 2.20 2.9930(10) 151
N1B H1B Cl1B 1_655 0.88 2.20 2.992(2) 150
C11A H11A O5B 1_455 0.95 2.58 3.5230(10) 173
C15B H15C O5A 2_765 0.98 2.58 3.456(6) 148
C21A H21D O3B 2_765 0.98 2.50 3.459(6) 166
C4A H4A2 Cg3 3_565 0.98 2.63 3.551(2) 157

loop_
_geom_torsion_atom_site_label_1
_geom_torsion_atom_site_label_2
_geom_torsion_atom_site_label_3
_geom_torsion_atom_site_label_4
_geom_torsion
C10A C9A C14A C13A -0.1(5)
C5A C9A C14A C13A -179.8(3)
C16B O4B C13B C14B 7.6(4)
C16B O4B C13B C12B -172.3(3)
C14A C9A C10A C11A 1.2(5)
C5A C9A C10A C11A -179.1(3)
C12A C11A C10A C9A -0.3(5)
C7B N1B C2B N2B -9.0(5)
C7B N1B C2B S1B 168.6(2)
C17B N2B C2B N1B 176.7(3)
C5B N2B C2B N1B -14.4(5)
C17B N2B C2B S1B -1.1(4)
C5B N2B C2B S1B 167.7(2)
C19B S1B C2B N1B -178.0(3)
C19B S1B C2B N2B -0.2(3)
C2B N2B C17B C19B 2.3(4)
C5B N2B C17B C19B -166.1(3)
C2B N2B C17B C18B -175.7(3)
C5B N2B C17B C18B 15.9(4)
C2A N2A C5A C6A -22.7(4)
C17A N2A C5A C6A 164.9(3)
C2A N2A C5A C9A 101.4(3)
C17A N2A C5A C9A -70.9(4)
C10A C9A C5A N2A -70.4(4)
C14A C9A C5A N2A 109.3(3)
C10A C9A C5A C6A 51.4(4)
C14A C9A C5A C6A -128.9(3)
N2B C17B C19B C20B -179.4(3)
C18B C17B C19B C20B -1.6(6)
N2B C17B C19B S1B -2.4(4)
C18B C17B C19B S1B 175.4(3)
C2B S1B C19B C17B 1.5(3)
C2B S1B C19B C20B 179.2(3)
N2A C5A C6A C7A 17.6(4)
C9A C5A C6A C7A -104.3(3)
N2A C5A C6A C3A -165.2(3)
C9A C5A C6A C3A 72.9(3)
C7A N1A C2A N2A 5.6(5)
C7A N1A C2A S1A -173.7(2)
C17A N2A C2A N1A -174.1(3)
C5A N2A C2A N1A 12.8(5)
C17A N2A C2A S1A 5.3(4)
C5A N2A C2A S1A -167.9(2)
C19A S1A C2A N1A 177.2(3)
C19A S1A C2A N2A -2.2(3)
O4B C13B C14B C9B 179.8(3)
C12B C13B C14B C9B -0.3(5)
C10B C9B C14B C13B 1.0(5)
C5B C9B C14B C13B 179.9(3)
C15A O3A C12A C11A 8.8(5)
C15A O3A C12A C13A -172.5(3)
C10A C11A C12A O3A 177.0(3)
C10A C11A C12A C13A -1.7(5)
C16A O4A C13A C14A -7.3(5)
C16A O4A C13A C12A 174.0(3)
C9A C14A C13A O4A 179.5(3)
C9A C14A C13A C12A -1.9(5)
O3A C12A C13A O4A 2.8(4)
C11A C12A C13A O4A -178.5(3)
O3A C12A C13A C14A -176.0(3)
C11A C12A C13A C14A 2.8(5)
C15B O3B C12B C11B -10.9(4)
C15B O3B C12B C13B 170.4(3)
C10B C11B C12B O3B -177.4(3)
C10B C11B C12B C13B 1.2(5)
O4B C13B C12B O3B -2.2(4)
C14B C13B C12B O3B 178.0(3)
O4B C13B C12B C11B 179.1(3)
C14B C13B C12B C11B -0.8(5)
C2A N2A C17A C19A -6.3(4)
C5A N2A C17A C19A 166.5(3)
C2A N2A C17A C18A 170.4(3)
C5A N2A C17A C18A -16.7(5)
C3A C6A C7A N1A -179.4(3)
C5A C6A C7A N1A -2.3(5)
C3A C6A C7A C1A 1.8(5)
C5A C6A C7A C1A 178.9(3)
C2A N1A C7A C6A -10.8(5)
C2A N1A C7A C1A 168.1(3)
C14B C9B C10B C11B -0.6(5)
C5B C9B C10B C11B -179.5(3)
C12B C11B C10B C9B -0.5(5)
C2B N2B C5B C6B 28.3(4)
C17B N2B C5B C6B -164.0(3)
C2B N2B C5B C9B -96.1(3)
C17B N2B C5B C9B 71.6(4)
C10B C9B C5B N2B 70.5(4)
C14B C9B C5B N2B -108.3(3)
C10B C9B C5B C6B -50.4(4)
C14B C9B C5B C6B 130.8(3)
C17B C19B C20B O5B 171.4(3)
S1B C19B C20B O5B -5.7(4)
C17B C19B C20B C21B -9.5(6)
S1B C19B C20B C21B 173.4(2)
C8A O2A C3A O1A 1.1(5)
C8A O2A C3A C6A -177.9(3)
C7A C6A C3A O1A 12.5(5)
C5A C6A C3A O1A -164.8(3)
C7A C6A C3A O2A -168.6(3)
C5A C6A C3A O2A 14.1(4)
N2B C5B C6B C7B -23.1(4)
C9B C5B C6B C7B 98.5(4)
N2B C5B C6B C3B 156.1(3)
C9B C5B C6B C3B -82.4(4)
C3B C6B C7B N1B -175.3(3)
C5B C6B C7B N1B 3.8(5)
C3B C6B C7B C1B 2.9(5)
C5B C6B C7B C1B -178.0(3)
C2B N1B C7B C6B 14.3(5)
C2B N1B C7B C1B -164.2(3)
N2A C17A C19A C20A -177.7(3)
C18A C17A C19A C20A 5.9(6)
N2A C17A C19A S1A 4.6(4)
C18A C17A C19A S1A -171.8(3)
O5A C20A C19A C17A -178.0(3)
C21A C20A C19A C17A 4.3(6)
O5A C20A C19A S1A -0.3(4)
C21A C20A C19A S1A -178.1(3)
C2A S1A C19A C17A -1.5(3)
C2A S1A C19A C20A -179.7(3)
C3A O2A C8A C4A 177.7(3)
C8B O2B C3B O1B 3.4(6)
C8B O2B C3B C6B -176.6(3)
C7B C6B C3B O1B -13.9(6)
C5B C6B C3B O1B 166.9(3)
C7B C6B C3B O2B 166.1(3)
C5B C6B C3B O2B -13.0(4)
C3B O2B C8B C4B' 160(2)
C3B O2B C8B C4B 112.4(8)
